data_2238126
loop_
_publ_author_name
'Liu, Xi-Wang'
'Zhang, Han'
'Yang, Ya-Jun'
'Li, Jian-Yong'
'Zhang, Ji-Yu'

_publ_section_title
;
 <i>N</i>-(5-Nitro-1,3-thiazol-2-yl)-4-(trifluoromethyl)benzamide
;
_journal_coeditor_code ZS2257
_journal_issue 6
_journal_name_full 'Acta Crystallographica Section E'
_journal_page_first o943
_journal_paper_doi 10.1107/S1600536813011264
_journal_volume 69
_journal_year 2013
_chemical_formula_iupac 'C11 H6 F3 N3 O3 S'
_chemical_formula_moiety 'C11 H6 F3 N3 O3 S'
_chemical_formula_sum 'C11 H6 F3 N3 O3 S'
_chemical_formula_weight 317.26
_chemical_melting_point_gt 487
_chemical_melting_point_lt 489
_chemical_name_systematic
;
<i>N</i>-(5-Nitro-1,3-thiazol-2-yl)-4-(trifluoromethyl)benzamide
;
_space_group_IT_number 14
_symmetry_cell_setting monoclinic
_symmetry_space_group_name_Hall '-P 2ybc'
_symmetry_space_group_name_H-M 'P 1 21/c 1'
_atom_sites_solution_hydrogens geom
_atom_sites_solution_primary direct
_atom_sites_solution_secondary difmap
_audit_creation_method SHELXL-97
_cell_angle_alpha 90.00
_cell_angle_beta 100.762(4)
_cell_angle_gamma 90.00
_cell_formula_units_Z 8
_cell_length_a 12.362(4)
_cell_length_b 8.946(3)
_cell_length_c 23.261(8)
_cell_measurement_reflns_used 2723
_cell_measurement_temperature 296(2)
_cell_measurement_theta_max 24.55
_cell_measurement_theta_min 2.44
_cell_volume 2527.2(15)
_computing_cell_refinement 'SAINT (Bruker, 2008)'
_computing_data_collection 'APEX2 (Bruker, 2008)'
_computing_data_reduction 'SAINT (Bruker, 2008)'
_computing_molecular_graphics 'SHELXTL (Sheldrick, 2008)'
_computing_publication_material 'SHELXTL (Sheldrick, 2008)'
_computing_structure_refinement 'SHELXL97 (Sheldrick, 2008)'
_computing_structure_solution 'SHELXS97 (Sheldrick, 2008)'
_diffrn_ambient_temperature 296(2)
_diffrn_measured_fraction_theta_full 0.975
_diffrn_measured_fraction_theta_max 0.975
_diffrn_measurement_device_type 'Bruker APEXII CCD'
_diffrn_measurement_method '\f and \w scans'
_diffrn_radiation_monochromator graphite
_diffrn_radiation_source 'fine-focus sealed tube'
_diffrn_radiation_type MoK\a
_diffrn_radiation_wavelength 0.71073
_diffrn_reflns_av_R_equivalents 0.0393
_diffrn_reflns_av_sigmaI/netI 0.0529
_diffrn_reflns_limit_h_max 14
_diffrn_reflns_limit_h_min -14
_diffrn_reflns_limit_k_max 10
_diffrn_reflns_limit_k_min -9
_diffrn_reflns_limit_l_max 26
_diffrn_reflns_limit_l_min -28
_diffrn_reflns_number 11671
_diffrn_reflns_theta_full 25.50
_diffrn_reflns_theta_max 25.50
_diffrn_reflns_theta_min 2.21
_exptl_absorpt_coefficient_mu 0.308
_exptl_absorpt_correction_T_max 0.9270
_exptl_absorpt_correction_T_min 0.9025
_exptl_absorpt_correction_type multi-scan
_exptl_absorpt_process_details '(SADABS; Sheldrick, 1996)'
_exptl_crystal_colour colourless
_exptl_crystal_density_diffrn 1.668
_exptl_crystal_density_method 'not measured'
_exptl_crystal_description block
_exptl_crystal_F_000 1280
_exptl_crystal_size_max 0.34
_exptl_crystal_size_mid 0.32
_exptl_crystal_size_min 0.25
_refine_diff_density_max 0.500
_refine_diff_density_min -0.478
_refine_ls_extinction_method none
_refine_ls_goodness_of_fit_ref 1.063
_refine_ls_hydrogen_treatment constr
_refine_ls_matrix_type full
_refine_ls_number_parameters 379
_refine_ls_number_reflns 4588
_refine_ls_number_restraints 0
_refine_ls_restrained_S_all 1.063
_refine_ls_R_factor_all 0.1031
_refine_ls_R_factor_gt 0.0691
_refine_ls_shift/su_max 0.001
_refine_ls_shift/su_mean 0.000
_refine_ls_structure_factor_coef Fsqd
_refine_ls_weighting_details 'calc w=1/[\s^2^(Fo^2^)+(0.0692P)^2^+3.2322P] where P=(Fo^2^+2Fc^2^)/3'
_refine_ls_weighting_scheme calc
_refine_ls_wR_factor_gt 0.1507
_refine_ls_wR_factor_ref 0.1751
_reflns_number_gt 3183
_reflns_number_total 4588
_reflns_threshold_expression I>2sigma(I)
_cod_data_source_file zs2257.cif
_cod_data_source_block I
_cod_original_sg_symbol_H-M 'P 21/c'
_cod_database_code 2238126
_cod_database_fobs_code 2238126

loop_
_symmetry_equiv_pos_as_xyz
'x, y, z'
'-x, y+1/2, -z+1/2'
'-x, -y, -z'
'x, -y-1/2, z-1/2'

loop_
_atom_site_type_symbol
_atom_site_label
_atom_site_fract_x
_atom_site_fract_y
_atom_site_fract_z
_atom_site_U_iso_or_equiv
_atom_site_adp_type
_atom_site_calc_flag
_atom_site_refinement_flags
_atom_site_occupancy
_atom_site_symmetry_multiplicity
C C1 0.2871(3) 0.2306(5) 0.10652(16) 0.0387(10) Uani d . 1 1
C C2 0.2390(3) 0.1247(5) 0.06679(17) 0.0448(11) Uani d . 1 1
H H2 0.1799 0.0687 0.0743 0.054 Uiso calc R 1 1
C C3 0.2787(4) 0.1018(5) 0.01590(18) 0.0483(11) Uani d . 1 1
H H3 0.2467 0.0296 -0.0107 0.058 Uiso calc R 1 1
C C4 0.3654(3) 0.1855(5) 0.00447(18) 0.0471(11) Uani d . 1 1
C C5 0.4138(4) 0.2911(6) 0.0439(2) 0.0549(13) Uani d . 1 1
H H5 0.4721 0.3481 0.0360 0.066 Uiso calc R 1 1
C C6 0.3758(3) 0.3125(5) 0.09514(19) 0.0498(12) Uani d . 1 1
H H6 0.4098 0.3821 0.1223 0.060 Uiso calc R 1 1
C C7 0.4053(5) 0.1639(8) -0.0515(2) 0.0687(16) Uani d . 1 1
C C8 0.2493(3) 0.2599(5) 0.16232(17) 0.0391(10) Uani d . 1 1
C C9 0.0895(3) 0.2764(5) 0.20673(16) 0.0357(9) Uani d . 1 1
C C10 -0.0463(4) 0.3137(5) 0.25281(17) 0.0459(11) Uani d . 1 1
H H10 -0.1190 0.3152 0.2583 0.055 Uiso calc R 1 1
C C11 0.0372(3) 0.3595(5) 0.29379(16) 0.0388(10) Uani d . 1 1
C C12 0.3086(3) 0.8380(5) 0.34839(17) 0.0401(10) Uani d . 1 1
C C13 0.3064(4) 0.7008(5) 0.32116(18) 0.0461(11) Uani d . 1 1
H H13 0.2820 0.6166 0.3384 0.055 Uiso calc R 1 1
C C14 0.3405(4) 0.6892(5) 0.26822(19) 0.0490(11) Uani d . 1 1
H H14 0.3404 0.5965 0.2502 0.059 Uiso calc R 1 1
C C15 0.3746(3) 0.8129(5) 0.24206(18) 0.0436(10) Uani d . 1 1
C C16 0.3762(4) 0.9502(6) 0.2691(2) 0.0554(12) Uani d . 1 1
H H16 0.3984 1.0348 0.2512 0.066 Uiso calc R 1 1
C C17 0.3448(4) 0.9620(6) 0.32261(19) 0.0545(12) Uani d . 1 1
H H17 0.3481 1.0541 0.3414 0.065 Uiso calc R 1 1
C C18 0.4075(4) 0.8034(7) 0.1841(2) 0.0587(13) Uani d . 1 1
C C19 0.2738(3) 0.8557(5) 0.40602(17) 0.0426(10) Uani d . 1 1
C C20 0.1252(3) 0.8112(5) 0.45709(16) 0.0377(9) Uani d . 1 1
C C21 0.0747(4) 0.8551(5) 0.54822(17) 0.0417(10) Uani d . 1 1
C C22 -0.0063(4) 0.7988(5) 0.50768(17) 0.0454(11) Uani d . 1 1
H H22 -0.0763 0.7793 0.5151 0.054 Uiso calc R 1 1
F F1 0.4126(4) 0.0182(5) -0.06394(15) 0.1155(15) Uani d . 1 1
F F2 0.3376(3) 0.2148(5) -0.09695(13) 0.0960(12) Uani d . 1 1
F F3 0.5002(3) 0.2196(7) -0.05158(16) 0.158(2) Uani d . 1 1
F F4 0.4257(4) 0.6685(5) 0.16786(16) 0.1311(18) Uani d . 1 1
F F5 0.3324(4) 0.8501(5) 0.14227(14) 0.1252(17) Uani d . 1 1
F F6 0.4934(4) 0.8772(8) 0.18052(17) 0.184(3) Uani d . 1 1
N N1 0.1382(3) 0.2403(4) 0.16086(13) 0.0382(8) Uani d . 1 1
H H1 0.0982 0.2039 0.1298 0.046 Uiso calc R 1 1
N N2 -0.0176(3) 0.2646(4) 0.20246(14) 0.0445(9) Uani d . 1 1
N N3 0.0305(3) 0.4175(4) 0.34971(15) 0.0446(9) Uani d . 1 1
N N4 0.1728(3) 0.7979(4) 0.40900(13) 0.0416(9) Uani d . 1 1
H H4 0.1375 0.7507 0.3791 0.050 Uiso calc R 1 1
N N5 0.0219(3) 0.7725(4) 0.45493(14) 0.0437(9) Uani d . 1 1
N N6 0.0665(4) 0.8983(4) 0.60621(15) 0.0503(10) Uani d . 1 1
O O1 0.3090(2) 0.3016(4) 0.20642(12) 0.0560(9) Uani d . 1 1
O O2 0.1160(3) 0.4596(4) 0.38111(13) 0.0638(9) Uani d . 1 1
O O3 -0.0597(3) 0.4226(4) 0.36369(13) 0.0587(9) Uani d . 1 1
O O4 0.3288(2) 0.9184(4) 0.44772(13) 0.0632(10) Uani d . 1 1
O O5 0.1513(3) 0.9334(4) 0.63961(14) 0.0713(11) Uani d . 1 1
O O6 -0.0250(3) 0.8991(4) 0.61955(13) 0.0647(10) Uani d . 1 1
S S1 0.16224(9) 0.34362(13) 0.27209(4) 0.0429(3) Uani d . 1 1
S S2 0.19504(9) 0.88052(14) 0.52279(4) 0.0469(3) Uani d . 1 1

loop_
_atom_site_aniso_label
_atom_site_aniso_U_11
_atom_site_aniso_U_22
_atom_site_aniso_U_33
_atom_site_aniso_U_12
_atom_site_aniso_U_13
_atom_site_aniso_U_23
C1 0.037(2) 0.045(3) 0.035(2) 0.0080(19) 0.0076(17) 0.0032(19)
C2 0.046(3) 0.046(3) 0.045(2) -0.001(2) 0.014(2) -0.002(2)
C3 0.051(3) 0.051(3) 0.044(2) 0.002(2) 0.012(2) -0.006(2)
C4 0.041(2) 0.062(3) 0.039(2) 0.012(2) 0.0087(19) 0.004(2)
C5 0.041(3) 0.072(4) 0.056(3) -0.003(2) 0.020(2) 0.000(3)
C6 0.041(2) 0.061(3) 0.048(3) -0.008(2) 0.010(2) -0.011(2)
C7 0.063(3) 0.103(5) 0.046(3) 0.000(3) 0.024(3) -0.009(3)
C8 0.041(2) 0.041(3) 0.036(2) 0.0028(19) 0.0087(18) 0.0055(19)
C9 0.043(2) 0.034(2) 0.0299(19) -0.0021(18) 0.0073(17) 0.0037(17)
C10 0.044(2) 0.058(3) 0.037(2) 0.001(2) 0.0133(19) 0.001(2)
C11 0.048(2) 0.040(3) 0.030(2) 0.0028(19) 0.0099(18) 0.0008(17)
C12 0.030(2) 0.049(3) 0.041(2) -0.0009(19) 0.0060(17) -0.004(2)
C13 0.051(3) 0.044(3) 0.045(2) 0.000(2) 0.016(2) 0.002(2)
C14 0.051(3) 0.048(3) 0.050(3) 0.004(2) 0.016(2) -0.006(2)
C15 0.038(2) 0.053(3) 0.040(2) 0.004(2) 0.0078(18) 0.003(2)
C16 0.064(3) 0.049(3) 0.056(3) -0.007(2) 0.018(2) 0.005(2)
C17 0.068(3) 0.047(3) 0.053(3) -0.005(2) 0.023(2) -0.008(2)
C18 0.059(3) 0.074(4) 0.045(3) 0.003(3) 0.016(2) 0.005(3)
C19 0.039(2) 0.050(3) 0.037(2) 0.002(2) 0.0039(18) -0.003(2)
C20 0.039(2) 0.042(3) 0.031(2) 0.0013(19) 0.0056(17) -0.0026(18)
C21 0.056(3) 0.037(3) 0.033(2) 0.001(2) 0.0115(19) 0.0004(18)
C22 0.050(3) 0.051(3) 0.039(2) 0.000(2) 0.0152(19) 0.003(2)
F1 0.169(4) 0.117(3) 0.075(2) 0.048(3) 0.059(2) -0.008(2)
F2 0.112(3) 0.133(3) 0.0448(17) 0.011(2) 0.0194(17) 0.0211(19)
F3 0.090(3) 0.313(7) 0.089(3) -0.080(4) 0.064(2) -0.076(3)
F4 0.226(5) 0.101(3) 0.092(3) 0.061(3) 0.098(3) 0.013(2)
F5 0.147(4) 0.181(4) 0.0498(19) 0.073(3) 0.024(2) 0.027(2)
F6 0.158(4) 0.329(8) 0.090(3) -0.157(5) 0.085(3) -0.081(4)
N1 0.0384(19) 0.046(2) 0.0310(17) -0.0039(16) 0.0083(14) -0.0060(15)
N2 0.038(2) 0.062(3) 0.0349(18) -0.0076(18) 0.0106(15) -0.0049(17)
N3 0.065(3) 0.036(2) 0.0355(19) 0.0040(18) 0.0157(19) 0.0006(16)
N4 0.0377(19) 0.055(2) 0.0325(17) -0.0058(16) 0.0077(14) -0.0091(16)
N5 0.044(2) 0.053(2) 0.0353(18) -0.0043(18) 0.0119(15) -0.0030(16)
N6 0.081(3) 0.034(2) 0.037(2) 0.002(2) 0.014(2) -0.0004(17)
O1 0.0428(17) 0.088(3) 0.0343(16) 0.0002(17) 0.0013(13) -0.0087(16)
O2 0.078(2) 0.073(3) 0.0379(17) -0.006(2) 0.0045(17) -0.0150(17)
O3 0.073(2) 0.056(2) 0.0556(19) 0.0123(17) 0.0336(17) -0.0024(16)
O4 0.0457(18) 0.097(3) 0.0468(18) -0.0171(18) 0.0080(15) -0.0243(18)
O5 0.101(3) 0.070(3) 0.0410(18) -0.009(2) 0.0067(19) -0.0184(17)
O6 0.092(3) 0.058(2) 0.054(2) 0.0106(19) 0.0380(19) 0.0038(16)
S1 0.0430(6) 0.0545(8) 0.0309(5) -0.0044(5) 0.0063(4) -0.0053(5)
S2 0.0490(7) 0.0570(8) 0.0335(5) -0.0026(6) 0.0046(5) -0.0070(5)

loop_
_atom_type_symbol
_atom_type_description
_atom_type_scat_dispersion_real
_atom_type_scat_dispersion_imag
_atom_type_scat_source
C C 0.0033 0.0016 'International Tables Vol C Tables 4.2.6.8 and 6.1.1.4'
H H 0.0000 0.0000 'International Tables Vol C Tables 4.2.6.8 and 6.1.1.4'
N N 0.0061 0.0033 'International Tables Vol C Tables 4.2.6.8 and 6.1.1.4'
F F 0.0171 0.0103 'International Tables Vol C Tables 4.2.6.8 and 6.1.1.4'
S S 0.1246 0.1234 'International Tables Vol C Tables 4.2.6.8 and 6.1.1.4'
O O 0.0106 0.0060 'International Tables Vol C Tables 4.2.6.8 and 6.1.1.4'

loop_
_geom_angle_atom_site_label_1
_geom_angle_atom_site_label_2
_geom_angle_atom_site_label_3
_geom_angle
C2 C1 C6 119.5(4)
C2 C1 C8 122.8(4)
C6 C1 C8 117.7(4)
C3 C2 C1 120.0(4)
C3 C2 H2 120.0
C1 C2 H2 120.0
C2 C3 C4 120.1(4)
C2 C3 H3 120.0
C4 C3 H3 120.0
C5 C4 C3 120.2(4)
C5 C4 C7 120.0(4)
C3 C4 C7 119.8(4)
C6 C5 C4 119.9(4)
C6 C5 H5 120.0
C4 C5 H5 120.0
C5 C6 C1 120.2(4)
C5 C6 H6 119.9
C1 C6 H6 119.9
F3 C7 F2 108.3(5)
F3 C7 F1 106.3(5)
F2 C7 F1 102.9(5)
F3 C7 C4 114.0(5)
F2 C7 C4 113.4(4)
F1 C7 C4 111.2(5)
O1 C8 N1 120.6(4)
O1 C8 C1 123.9(4)
N1 C8 C1 115.6(3)
N2 C9 N1 120.6(3)
N2 C9 S1 116.6(3)
N1 C9 S1 122.8(3)
C11 C10 N2 115.0(4)
C11 C10 H10 122.5
N2 C10 H10 122.5
C10 C11 N3 126.8(4)
C10 C11 S1 112.6(3)
N3 C11 S1 120.6(3)
C17 C12 C13 119.9(4)
C17 C12 C19 118.6(4)
C13 C12 C19 121.6(4)
C14 C13 C12 119.6(4)
C14 C13 H13 120.2
C12 C13 H13 120.2
C15 C14 C13 120.6(4)
C15 C14 H14 119.7
C13 C14 H14 119.7
C14 C15 C16 119.8(4)
C14 C15 C18 121.3(4)
C16 C15 C18 118.9(4)
C17 C16 C15 120.0(4)
C17 C16 H16 120.0
C15 C16 H16 120.0
C16 C17 C12 120.2(4)
C16 C17 H17 119.9
C12 C17 H17 119.9
F6 C18 F5 106.1(5)
F6 C18 F4 105.9(5)
F5 C18 F4 102.8(5)
F6 C18 C15 114.0(4)
F5 C18 C15 112.9(4)
F4 C18 C15 114.2(4)
O4 C19 N4 121.1(4)
O4 C19 C12 123.8(4)
N4 C19 C12 115.2(3)
N5 C20 N4 120.7(3)
N5 C20 S2 116.8(3)
N4 C20 S2 122.5(3)
C22 C21 N6 126.4(4)
C22 C21 S2 112.9(3)
N6 C21 S2 120.6(3)
C21 C22 N5 114.7(4)
C21 C22 H22 122.7
N5 C22 H22 122.7
C9 N1 C8 122.4(3)
C9 N1 H1 118.8
C8 N1 H1 118.8
C9 N2 C10 109.3(3)
O3 N3 O2 124.0(4)
O3 N3 C11 118.1(4)
O2 N3 C11 117.9(4)
C19 N4 C20 123.2(3)
C19 N4 H4 118.4
C20 N4 H4 118.4
C20 N5 C22 109.4(3)
O5 N6 O6 124.0(4)
O5 N6 C21 117.8(4)
O6 N6 C21 118.2(4)
C11 S1 C9 86.47(19)
C21 S2 C20 86.26(19)

loop_
_geom_bond_atom_site_label_1
_geom_bond_atom_site_label_2
_geom_bond_distance
C1 C2 1.379(6)
C1 C6 1.385(6)
C1 C8 1.483(5)
C2 C3 1.378(6)
C2 H2 0.9300
C3 C4 1.374(6)
C3 H3 0.9300
C4 C5 1.375(6)
C4 C7 1.488(6)
C5 C6 1.372(6)
C5 H5 0.9300
C6 H6 0.9300
C7 F3 1.275(6)
C7 F2 1.303(6)
C7 F1 1.342(7)
C8 O1 1.205(5)
C8 N1 1.379(5)
C9 N2 1.314(5)
C9 N1 1.358(5)
C9 S1 1.723(4)
C10 C11 1.333(6)
C10 N2 1.359(5)
C10 H10 0.9300
C11 N3 1.417(5)
C11 S1 1.719(4)
C12 C17 1.375(6)
C12 C13 1.379(6)
C12 C19 1.491(5)
C13 C14 1.378(6)
C13 H13 0.9300
C14 C15 1.367(6)
C14 H14 0.9300
C15 C16 1.379(6)
C15 C18 1.482(6)
C16 C17 1.374(6)
C16 H16 0.9300
C17 H17 0.9300
C18 F6 1.266(6)
C18 F5 1.283(6)
C18 F4 1.297(6)
C19 O4 1.213(5)
C19 N4 1.365(5)
C20 N5 1.314(5)
C20 N4 1.363(5)
C20 S2 1.724(4)
C21 C22 1.339(6)
C21 N6 1.425(5)
C21 S2 1.716(4)
C22 N5 1.358(5)
C22 H22 0.9300
N1 H1 0.8600
N3 O3 1.220(4)
N3 O2 1.227(5)
N4 H4 0.8600
N6 O5 1.224(5)
N6 O6 1.227(5)

loop_
_geom_hbond_atom_site_label_D
_geom_hbond_atom_site_label_H
_geom_hbond_atom_site_label_A
_geom_hbond_site_symmetry_A
_geom_hbond_distance_DH
_geom_hbond_distance_HA
_geom_hbond_distance_DA
_geom_hbond_angle_DHA
_geom_hbond_publ_flag
N1 H1 N5 2_545 0.86 2.32 3.044(5) 142 yes
N1 H1 O3 2_545 0.86 2.57 3.023(5) 115 yes
N4 H4 N2 2 0.86 2.18 2.939(5) 147 yes
N4 H4 O2 . 0.86 2.62 3.146(5) 121 yes

loop_
_geom_torsion_atom_site_label_1
_geom_torsion_atom_site_label_2
_geom_torsion_atom_site_label_3
_geom_torsion_atom_site_label_4
_geom_torsion
C6 C1 C2 C3 -0.6(6)
C8 C1 C2 C3 -179.4(4)
C1 C2 C3 C4 -0.6(7)
C2 C3 C4 C5 0.7(7)
C2 C3 C4 C7 -177.9(4)
C3 C4 C5 C6 0.4(7)
C7 C4 C5 C6 179.1(5)
C4 C5 C6 C1 -1.7(7)
C2 C1 C6 C5 1.8(7)
C8 C1 C6 C5 -179.4(4)
C5 C4 C7 F3 17.1(8)
C3 C4 C7 F3 -164.2(5)
C5 C4 C7 F2 -107.4(6)
C3 C4 C7 F2 71.3(7)
C5 C4 C7 F1 137.3(5)
C3 C4 C7 F1 -44.1(7)
C2 C1 C8 O1 149.3(4)
C6 C1 C8 O1 -29.5(6)
C2 C1 C8 N1 -32.4(6)
C6 C1 C8 N1 148.8(4)
N2 C10 C11 N3 179.1(4)
N2 C10 C11 S1 -0.3(5)
C17 C12 C13 C14 0.0(7)
C19 C12 C13 C14 -179.2(4)
C12 C13 C14 C15 -1.2(7)
C13 C14 C15 C16 0.8(7)
C13 C14 C15 C18 -177.6(4)
C14 C15 C16 C17 0.8(7)
C18 C15 C16 C17 179.2(4)
C15 C16 C17 C12 -2.0(7)
C13 C12 C17 C16 1.6(7)
C19 C12 C17 C16 -179.2(4)
C14 C15 C18 F6 -137.1(6)
C16 C15 C18 F6 44.5(7)
C14 C15 C18 F5 101.7(6)
C16 C15 C18 F5 -76.7(6)
C14 C15 C18 F4 -15.3(7)
C16 C15 C18 F4 166.3(5)
C17 C12 C19 O4 -50.0(6)
C13 C12 C19 O4 129.2(5)
C17 C12 C19 N4 129.0(4)
C13 C12 C19 N4 -51.8(6)
N6 C21 C22 N5 177.4(4)
S2 C21 C22 N5 0.2(5)
N2 C9 N1 C8 175.9(4)
S1 C9 N1 C8 -2.5(6)
O1 C8 N1 C9 4.8(6)
C1 C8 N1 C9 -173.6(4)
N1 C9 N2 C10 -177.1(4)
S1 C9 N2 C10 1.3(5)
C11 C10 N2 C9 -0.6(6)
C10 C11 N3 O3 2.6(7)
S1 C11 N3 O3 -178.0(3)
C10 C11 N3 O2 -177.3(4)
S1 C11 N3 O2 2.1(5)
O4 C19 N4 C20 2.8(7)
C12 C19 N4 C20 -176.2(4)
N5 C20 N4 C19 170.2(4)
S2 C20 N4 C19 -9.0(6)
N4 C20 N5 C22 -178.9(4)
S2 C20 N5 C22 0.4(5)
C21 C22 N5 C20 -0.3(6)
C22 C21 N6 O5 172.6(4)
S2 C21 N6 O5 -10.3(6)
C22 C21 N6 O6 -7.9(7)
S2 C21 N6 O6 169.2(3)
C10 C11 S1 C9 0.8(4)
N3 C11 S1 C9 -178.7(4)
N2 C9 S1 C11 -1.2(3)
N1 C9 S1 C11 177.2(4)
C22 C21 S2 C20 0.0(4)
N6 C21 S2 C20 -177.4(4)
N5 C20 S2 C21 -0.3(4)
N4 C20 S2 C21 179.0(4)
